data_2219204
loop_
_publ_author_name
'\"Ozel G\"uven, \"Ozden'
'Erdo\(gan, Taner'
'Coles, Simon J.'
'H\"okelek, Tuncer'

_publ_section_title
;
 1-{2-Phenyl-2-[4-(trifluoromethyl)benzyloxy]ethyl}-1<i>H</i>-benzimidazole
;
_journal_coeditor_code XU2445
_journal_issue 8
_journal_name_full 'Acta Crystallographica Section E'
_journal_page_first o1655
_journal_page_last o1656
_journal_paper_doi 10.1107/S1600536808024033
_journal_volume 64
_journal_year 2008
_chemical_formula_iupac 'C23 H19 F3 N2 O'
_chemical_formula_moiety 'C23 H19 F3 N2 O'
_chemical_formula_sum 'C23 H19 F3 N2 O'
_chemical_formula_weight 396.40
_chemical_name_systematic
;
1-{2-Phenyl-2-[4-(trifluoromethyl)benzyloxy]ethyl}-1<i>H</i>-benzimidazole
;
_space_group_IT_number 15
_symmetry_cell_setting monoclinic
_symmetry_space_group_name_Hall '-C 2yc'
_symmetry_space_group_name_H-M 'C 1 2/c 1'
_atom_sites_solution_hydrogens geom
_atom_sites_solution_primary direct
_atom_sites_solution_secondary difmap
_audit_creation_method SHELXL97
_cell_angle_alpha 90.00
_cell_angle_beta 113.6680(10)
_cell_angle_gamma 90.00
_cell_formula_units_Z 16
_cell_length_a 39.3006(15)
_cell_length_b 9.5834(2)
_cell_length_c 23.0120(9)
_cell_measurement_reflns_used 8156
_cell_measurement_temperature 120(2)
_cell_measurement_theta_max 27.485
_cell_measurement_theta_min 2.910
_cell_volume 7938.1(5)
_computing_cell_refinement
;
DENZO (Otwinowski & Minor, 1997) and COLLECT (Nonius, 1998)
;
_computing_data_collection 'COLLECT (Nonius, 1998)'
_computing_data_reduction
;
DENZO (Otwinowski & Minor, 1997) and COLLECT (Nonius, 1998)
;
_computing_molecular_graphics 'ORTEP-3 for Windows (Farrugia, 1997)'
_computing_publication_material 'WinGX (Farrugia, 1999)'
_computing_structure_refinement 'SHELXL97 (Sheldrick, 2008)'
_computing_structure_solution 'SHELXS97 (Sheldrick, 2008)'
_diffrn_ambient_temperature 120(2)
_diffrn_detector_area_resol_mean 9.091
_diffrn_measured_fraction_theta_full 0.956
_diffrn_measured_fraction_theta_max 0.956
_diffrn_measurement_device_type 'Bruker Nonius KappaCCD'
_diffrn_measurement_method '\f and \w'
_diffrn_radiation_monochromator graphite
_diffrn_radiation_source 'fine-focus sealed tube'
_diffrn_radiation_type MoK\a
_diffrn_radiation_wavelength 0.71073
_diffrn_reflns_av_R_equivalents 0.0724
_diffrn_reflns_av_sigmaI/netI 0.0838
_diffrn_reflns_limit_h_max 39
_diffrn_reflns_limit_h_min -50
_diffrn_reflns_limit_k_max 11
_diffrn_reflns_limit_k_min -10
_diffrn_reflns_limit_l_max 29
_diffrn_reflns_limit_l_min -29
_diffrn_reflns_number 28014
_diffrn_reflns_theta_full 27.52
_diffrn_reflns_theta_max 27.52
_diffrn_reflns_theta_min 3.11
_diffrn_standards_number 0
_exptl_absorpt_coefficient_mu 0.101
_exptl_absorpt_correction_T_max 0.984
_exptl_absorpt_correction_T_min 0.974
_exptl_absorpt_correction_type multi-scan
_exptl_absorpt_process_details '(SADABS; Sheldrick, 2007)'
_exptl_crystal_colour colourless
_exptl_crystal_density_diffrn 1.327
_exptl_crystal_density_method 'not measured'
_exptl_crystal_description shard
_exptl_crystal_F_000 3296
_exptl_crystal_size_max 0.35
_exptl_crystal_size_mid 0.2
_exptl_crystal_size_min 0.14
_refine_diff_density_max 0.622
_refine_diff_density_min -0.592
_refine_ls_extinction_coef 0.0062(4)
_refine_ls_extinction_expression Fc^*^=kFc[1+0.001xFc^2^\l^3^/sin(2\q)]^-1/4^
_refine_ls_extinction_method 'SHELXL97 (Sheldrick, 2008)'
_refine_ls_goodness_of_fit_ref 1.063
_refine_ls_hydrogen_treatment constr
_refine_ls_matrix_type full
_refine_ls_number_parameters 524
_refine_ls_number_reflns 8735
_refine_ls_number_restraints 0
_refine_ls_restrained_S_all 1.063
_refine_ls_R_factor_all 0.1383
_refine_ls_R_factor_gt 0.0807
_refine_ls_shift/su_max 0.000
_refine_ls_shift/su_mean 0.000
_refine_ls_structure_factor_coef Fsqd
_refine_ls_weighting_details 'calc w = 1/[\s^2^(Fo^2^)+(0.117P)^2^+2.4537P] where P=(Fo^2^+2Fc^2^)/3'
_refine_ls_weighting_scheme calc
_refine_ls_wR_factor_gt 0.1928
_refine_ls_wR_factor_ref 0.2268
_reflns_number_gt 5066
_reflns_number_total 8735
_reflns_threshold_expression I>2\s(I)
_cod_data_source_file xu2445.cif
_cod_data_source_block I
_cod_original_sg_symbol_H-M 'C 2/c'
_cod_database_code 2219204
_cod_database_fobs_code 2219204

loop_
_symmetry_equiv_pos_as_xyz
'x, y, z'
'-x, y, -z+1/2'
'x+1/2, y+1/2, z'
'-x+1/2, y+1/2, -z+1/2'
'-x, -y, -z'
'x, -y, z-1/2'
'-x+1/2, -y+1/2, -z'
'x+1/2, -y+1/2, z-1/2'

loop_
_atom_site_type_symbol
_atom_site_label
_atom_site_fract_x
_atom_site_fract_y
_atom_site_fract_z
_atom_site_U_iso_or_equiv
_atom_site_adp_type
_atom_site_calc_flag
_atom_site_refinement_flags
_atom_site_occupancy
F F1 -0.00131(8) 0.4243(2) 0.64336(15) 0.0898(10) Uani d . 1
F F2 0.01662(7) 0.6106(3) 0.69271(12) 0.0802(8) Uani d . 1
F F3 -0.02789(6) 0.6169(3) 0.60373(13) 0.0929(10) Uani d . 1
O O 0.10852(5) 0.78467(16) 0.49859(8) 0.0227(4) Uani d . 1
N N1 0.15853(6) 1.0225(2) 0.52907(10) 0.0225(5) Uani d . 1
N N2 0.17053(6) 1.1149(2) 0.62514(11) 0.0299(6) Uani d . 1
C C1 0.14498(8) 1.0792(3) 0.56973(13) 0.0268(6) Uani d . 1
H H1 0.1197 1.0917 0.5591 0.032 Uiso calc R 1
C C2 0.20392(7) 1.0775(3) 0.62118(13) 0.0251(6) Uani d . 1
C C3 0.24023(8) 1.0885(3) 0.66600(14) 0.0329(7) Uani d . 1
H H3 0.2455 1.1252 0.7061 0.039 Uiso calc R 1
C C4 0.26834(8) 1.0430(3) 0.64890(15) 0.0386(8) Uani d . 1
H H4 0.2928 1.0494 0.6782 0.046 Uiso calc R 1
C C5 0.26089(8) 0.9874(3) 0.58851(15) 0.0347(7) Uani d . 1
H H5 0.2805 0.9588 0.5786 0.042 Uiso calc R 1
C C6 0.22489(7) 0.9744(3) 0.54353(14) 0.0278(6) Uani d . 1
H H6 0.2197 0.9371 0.5036 0.033 Uiso calc R 1
C C7 0.19684(7) 1.0200(2) 0.56120(13) 0.0235(6) Uani d . 1
C C8 0.13789(7) 0.9648(3) 0.46651(12) 0.0240(6) Uani d . 1
H H8A 0.1507 0.9866 0.4393 0.029 Uiso calc R 1
H H8B 0.1135 1.0077 0.4483 0.029 Uiso calc R 1
C C9 0.13351(7) 0.8071(2) 0.46865(12) 0.0218(6) Uani d . 1
H H9 0.1576 0.7659 0.4949 0.026 Uiso calc R 1
C C10 0.12009(7) 0.7464(2) 0.40188(12) 0.0229(6) Uani d . 1
C C11 0.14588(8) 0.7186(3) 0.37625(14) 0.0295(6) Uani d . 1
H H11 0.1711 0.7313 0.4008 0.035 Uiso calc R 1
C C12 0.13429(9) 0.6719(3) 0.31405(15) 0.0339(7) Uani d . 1
H H12 0.1517 0.6544 0.2969 0.041 Uiso calc R 1
C C13 0.09678(9) 0.6513(3) 0.27756(14) 0.0346(7) Uani d . 1
H H13 0.0889 0.6201 0.2359 0.042 Uiso calc R 1
C C14 0.07127(8) 0.6773(3) 0.30323(14) 0.0336(7) Uani d . 1
H H14 0.0461 0.6628 0.2788 0.040 Uiso calc R 1
C C15 0.08258(8) 0.7250(3) 0.36512(13) 0.0274(6) Uani d . 1
H H15 0.0651 0.7426 0.3819 0.033 Uiso calc R 1
C C16 0.10907(8) 0.6442(2) 0.51903(13) 0.0253(6) Uani d . 1
H H16A 0.1338 0.6210 0.5498 0.030 Uiso calc R 1
H H16B 0.1031 0.5817 0.4831 0.030 Uiso calc R 1
C C17 0.08146(7) 0.6250(2) 0.54841(12) 0.0232(6) Uani d . 1
C C18 0.07287(8) 0.4897(3) 0.56064(13) 0.0279(6) Uani d . 1
H H18 0.0841 0.4140 0.5502 0.033 Uiso calc R 1
C C19 0.04785(8) 0.4669(3) 0.58808(14) 0.0306(7) Uani d . 1
H H19 0.0423 0.3763 0.5959 0.037 Uiso calc R 1
C C20 0.03112(7) 0.5793(3) 0.60393(14) 0.0275(6) Uani d . 1
C C21 0.03939(8) 0.7142(3) 0.59224(13) 0.0280(6) Uani d . 1
H H21 0.0280 0.7895 0.6026 0.034 Uiso calc R 1
C C22 0.06473(7) 0.7369(3) 0.56503(12) 0.0242(6) Uani d . 1
H H22 0.0705 0.8276 0.5579 0.029 Uiso calc R 1
C C23 0.00440(9) 0.5567(3) 0.63439(16) 0.0389(7) Uani d . 1
F F1' 0.24560(6) 0.5820(2) 0.09554(12) 0.0674(7) Uani d . 1
F F2' 0.23310(10) 0.3851(3) 0.05370(16) 0.1134(13) Uani d . 1
F F3' 0.27574(8) 0.4034(4) 0.14267(18) 0.1280(15) Uani d . 1
O O' 0.13628(5) 0.20393(16) 0.23713(9) 0.0240(4) Uani d . 1
N N1' 0.08787(6) -0.0357(2) 0.20786(10) 0.0248(5) Uani d . 1
N N2' 0.07698(7) -0.1235(2) 0.11146(11) 0.0294(5) Uani d . 1
C C1' 0.10222(8) -0.0896(3) 0.16771(13) 0.0277(6) Uani d . 1
H H1' 0.1276 -0.1013 0.1790 0.033 Uiso calc R 1
C C2' 0.04340(8) -0.0877(3) 0.11429(13) 0.0262(6) Uani d . 1
C C3' 0.00741(8) -0.0977(3) 0.06867(14) 0.0320(7) Uani d . 1
H H3' 0.0027 -0.1349 0.0289 0.038 Uiso calc R 1
C C4' -0.02128(8) -0.0513(3) 0.08355(15) 0.0371(7) Uani d . 1
H H4' -0.0456 -0.0566 0.0532 0.045 Uiso calc R 1
C C5' -0.01454(9) 0.0040(3) 0.14381(16) 0.0398(8) Uani d . 1
H H5' -0.0345 0.0345 0.1525 0.048 Uiso calc R 1
C C6' 0.02114(8) 0.0140(3) 0.19057(15) 0.0341(7) Uani d . 1
H H6' 0.0257 0.0499 0.2305 0.041 Uiso calc R 1
C C7' 0.04969(7) -0.0325(3) 0.17457(13) 0.0254(6) Uani d . 1
C C8' 0.10849(8) 0.0217(3) 0.27057(13) 0.0262(6) Uani d . 1
H H8C 0.1330 -0.0202 0.2885 0.031 Uiso calc R 1
H H8D 0.0959 -0.0018 0.2978 0.031 Uiso calc R 1
C C9' 0.11245(7) 0.1798(3) 0.26909(13) 0.0235(6) Uani d . 1
H H9' 0.0881 0.2213 0.2446 0.028 Uiso calc R 1
C C10' 0.12750(7) 0.2370(2) 0.33608(12) 0.0228(6) Uani d . 1
C C11' 0.10322(8) 0.2853(3) 0.36199(14) 0.0287(6) Uani d . 1
H H11' 0.0779 0.2887 0.3370 0.034 Uiso calc R 1
C C12' 0.11659(9) 0.3284(3) 0.42489(15) 0.0356(7) Uani d . 1
H H12' 0.1002 0.3594 0.4420 0.043 Uiso calc R 1
C C13' 0.15418(9) 0.3251(3) 0.46192(14) 0.0357(7) Uani d . 1
H H13' 0.1631 0.3544 0.5039 0.043 Uiso calc R 1
C C14' 0.17852(8) 0.2787(3) 0.43688(13) 0.0329(7) Uani d . 1
H H14' 0.2039 0.2774 0.4621 0.040 Uiso calc R 1
C C15' 0.16558(7) 0.2334(3) 0.37403(13) 0.0275(6) Uani d . 1
H H15' 0.1822 0.2010 0.3575 0.033 Uiso calc R 1
C C16' 0.13615(7) 0.3468(2) 0.21945(13) 0.0225(6) Uani d . 1
H H16C 0.1420 0.4057 0.2565 0.027 Uiso calc R 1
H H16D 0.1116 0.3719 0.1886 0.027 Uiso calc R 1
C C17' 0.16427(7) 0.3700(2) 0.19148(12) 0.0221(6) Uani d . 1
C C18' 0.17043(7) 0.5057(3) 0.17587(13) 0.0250(6) Uani d . 1
H H18' 0.1571 0.5791 0.1831 0.030 Uiso calc R 1
C C19' 0.19571(8) 0.5330(3) 0.15004(14) 0.0292(6) Uani d . 1
H H19' 0.1993 0.6240 0.1397 0.035 Uiso calc R 1
C C20' 0.21595(8) 0.4242(3) 0.13926(14) 0.0296(6) Uani d . 1
C C21' 0.21006(8) 0.2884(3) 0.15450(14) 0.0284(6) Uani d . 1
H H21' 0.2235 0.2153 0.1474 0.034 Uiso calc R 1
C C22' 0.18436(7) 0.2614(3) 0.18011(12) 0.0242(6) Uani d . 1
H H22' 0.1805 0.1701 0.1898 0.029 Uiso calc R 1
C C23' 0.24321(10) 0.4507(3) 0.11059(19) 0.0450(9) Uani d . 1

loop_
_atom_site_aniso_label
_atom_site_aniso_U_11
_atom_site_aniso_U_22
_atom_site_aniso_U_33
_atom_site_aniso_U_12
_atom_site_aniso_U_13
_atom_site_aniso_U_23
F1 0.112(2) 0.0504(13) 0.161(3) -0.0173(12) 0.111(2) 0.0023(14)
F2 0.0848(18) 0.120(2) 0.0586(16) -0.0341(15) 0.0520(15) -0.0158(14)
F3 0.0403(13) 0.159(3) 0.092(2) 0.0345(14) 0.0405(14) 0.0613(18)
O 0.0255(10) 0.0218(9) 0.0217(10) -0.0001(7) 0.0105(8) 0.0015(7)
N1 0.0235(12) 0.0243(11) 0.0194(12) -0.0039(8) 0.0085(10) -0.0010(8)
N2 0.0315(14) 0.0300(12) 0.0298(14) -0.0060(9) 0.0141(12) -0.0046(10)
C1 0.0301(15) 0.0251(13) 0.0290(16) -0.0034(10) 0.0159(13) -0.0008(11)
C2 0.0263(14) 0.0235(12) 0.0236(15) -0.0056(10) 0.0081(12) 0.0014(10)
C3 0.0360(17) 0.0343(15) 0.0219(16) -0.0090(12) 0.0050(13) -0.0018(11)
C4 0.0251(16) 0.0440(17) 0.0346(19) -0.0054(12) -0.0007(14) 0.0040(14)
C5 0.0222(15) 0.0409(16) 0.0425(19) -0.0034(12) 0.0143(14) 0.0031(13)
C6 0.0256(15) 0.0330(14) 0.0253(16) -0.0038(11) 0.0105(13) -0.0004(11)
C7 0.0232(14) 0.0228(12) 0.0228(15) -0.0042(10) 0.0077(12) 0.0013(10)
C8 0.0232(14) 0.0281(13) 0.0191(14) -0.0044(10) 0.0068(12) -0.0005(10)
C9 0.0207(13) 0.0262(13) 0.0195(14) 0.0005(10) 0.0092(11) 0.0022(10)
C10 0.0276(15) 0.0196(12) 0.0226(14) 0.0007(10) 0.0112(12) 0.0009(10)
C11 0.0307(16) 0.0262(14) 0.0339(17) 0.0028(11) 0.0155(13) -0.0027(11)
C12 0.0438(19) 0.0306(14) 0.0354(18) 0.0029(12) 0.0243(16) -0.0049(12)
C13 0.053(2) 0.0256(14) 0.0233(16) 0.0008(12) 0.0134(15) -0.0025(11)
C14 0.0322(16) 0.0341(15) 0.0261(16) -0.0039(12) 0.0030(13) -0.0043(12)
C15 0.0288(15) 0.0285(14) 0.0260(16) 0.0007(11) 0.0123(13) 0.0004(11)
C16 0.0338(16) 0.0188(12) 0.0247(15) 0.0033(10) 0.0133(13) 0.0029(10)
C17 0.0240(14) 0.0262(13) 0.0171(14) -0.0011(10) 0.0059(11) 0.0007(10)
C18 0.0361(16) 0.0213(13) 0.0260(16) -0.0001(10) 0.0122(13) 0.0012(10)
C19 0.0370(17) 0.0234(14) 0.0321(17) -0.0046(11) 0.0148(14) 0.0032(11)
C20 0.0233(14) 0.0316(14) 0.0277(16) -0.0030(11) 0.0103(12) 0.0038(11)
C21 0.0296(15) 0.0290(14) 0.0247(15) 0.0056(11) 0.0103(13) 0.0035(11)
C22 0.0260(14) 0.0215(12) 0.0229(14) 0.0002(10) 0.0075(12) 0.0039(10)
C23 0.0347(18) 0.0411(17) 0.043(2) -0.0033(13) 0.0174(16) 0.0042(14)
F1' 0.0789(16) 0.0480(12) 0.106(2) -0.0099(10) 0.0695(16) 0.0101(11)
F2' 0.175(3) 0.106(2) 0.126(3) -0.068(2) 0.129(3) -0.0539(19)
F3' 0.0609(17) 0.180(3) 0.179(4) 0.0508(19) 0.085(2) 0.112(3)
O' 0.0301(10) 0.0218(9) 0.0262(11) -0.0025(7) 0.0176(9) 0.0004(7)
N1' 0.0301(13) 0.0244(11) 0.0215(12) -0.0065(9) 0.0120(11) -0.0004(9)
N2' 0.0337(14) 0.0275(12) 0.0287(14) -0.0057(9) 0.0143(11) -0.0046(9)
C1' 0.0311(15) 0.0252(13) 0.0289(17) -0.0043(11) 0.0141(13) -0.0021(11)
C2' 0.0336(16) 0.0232(13) 0.0255(15) -0.0082(10) 0.0157(13) -0.0027(10)
C3' 0.0385(17) 0.0327(15) 0.0260(16) -0.0113(12) 0.0142(14) -0.0062(12)
C4' 0.0242(16) 0.0508(18) 0.0309(17) -0.0106(12) 0.0053(13) -0.0043(14)
C5' 0.0297(17) 0.0586(19) 0.0368(19) -0.0087(14) 0.0192(15) -0.0102(15)
C6' 0.0327(17) 0.0461(17) 0.0269(17) -0.0099(13) 0.0155(14) -0.0074(13)
C7' 0.0281(15) 0.0252(13) 0.0249(15) -0.0098(10) 0.0128(12) -0.0016(11)
C8' 0.0284(15) 0.0284(14) 0.0203(15) -0.0072(10) 0.0082(12) 0.0001(11)
C9' 0.0230(14) 0.0283(13) 0.0218(14) -0.0015(10) 0.0115(12) 0.0008(10)
C10' 0.0267(14) 0.0199(12) 0.0224(14) -0.0020(10) 0.0106(12) 0.0002(10)
C11' 0.0281(15) 0.0270(14) 0.0299(16) 0.0002(10) 0.0104(13) -0.0022(11)
C12' 0.048(2) 0.0298(14) 0.0359(18) -0.0022(12) 0.0246(16) -0.0089(12)
C13' 0.051(2) 0.0289(14) 0.0263(17) -0.0093(13) 0.0145(15) -0.0029(12)
C14' 0.0312(16) 0.0358(15) 0.0237(16) -0.0106(12) 0.0025(13) 0.0032(12)
C15' 0.0247(15) 0.0308(14) 0.0278(16) -0.0036(11) 0.0112(12) 0.0024(11)
C16' 0.0242(14) 0.0210(12) 0.0231(14) -0.0011(10) 0.0104(12) 0.0004(10)
C17' 0.0222(14) 0.0258(13) 0.0148(13) -0.0036(10) 0.0036(11) -0.0022(10)
C18' 0.0289(15) 0.0218(13) 0.0225(15) -0.0002(10) 0.0085(12) -0.0034(10)
C19' 0.0341(16) 0.0252(13) 0.0284(16) -0.0070(11) 0.0127(13) 0.0019(11)
C20' 0.0324(16) 0.0303(14) 0.0302(17) -0.0083(11) 0.0168(13) -0.0022(11)
C21' 0.0302(15) 0.0260(14) 0.0328(17) -0.0030(11) 0.0165(13) -0.0043(11)
C22' 0.0275(14) 0.0212(12) 0.0241(14) -0.0031(10) 0.0106(12) -0.0014(10)
C23' 0.047(2) 0.0380(18) 0.063(2) -0.0060(14) 0.0353(19) 0.0021(15)

loop_
_atom_type_symbol
_atom_type_description
_atom_type_scat_dispersion_real
_atom_type_scat_dispersion_imag
_atom_type_scat_source
C C 0.0033 0.0016 'International Tables Vol C Tables 4.2.6.8 and 6.1.1.4'
H H 0.0000 0.0000 'International Tables Vol C Tables 4.2.6.8 and 6.1.1.4'
N N 0.0061 0.0033 'International Tables Vol C Tables 4.2.6.8 and 6.1.1.4'
O O 0.0106 0.0060 'International Tables Vol C Tables 4.2.6.8 and 6.1.1.4'
F F 0.0171 0.0103 'International Tables Vol C Tables 4.2.6.8 and 6.1.1.4'

loop_
_geom_angle_atom_site_label_1
_geom_angle_atom_site_label_2
_geom_angle_atom_site_label_3
_geom_angle
C16 O C9 112.37(18)
C1 N1 C7 106.3(2)
C1 N1 C8 128.2(2)
C7 N1 C8 125.4(2)
C1 N2 C2 104.0(2)
N2 C1 N1 114.4(2)
N2 C1 H1 122.8
N1 C1 H1 122.8
C3 C2 N2 130.1(3)
C3 C2 C7 119.9(3)
N2 C2 C7 110.1(2)
C4 C3 C2 117.7(3)
C4 C3 H3 121.2
C2 C3 H3 121.2
C3 C4 C5 121.9(3)
C3 C4 H4 119.1
C5 C4 H4 119.1
C6 C5 C4 121.2(3)
C6 C5 H5 119.4
C4 C5 H5 119.4
C5 C6 C7 116.5(3)
C5 C6 H6 121.8
C7 C6 H6 121.8
N1 C7 C6 132.0(2)
N1 C7 C2 105.2(2)
C6 C7 C2 122.9(2)
N1 C8 C9 111.8(2)
N1 C8 H8A 109.2
C9 C8 H8A 109.2
N1 C8 H8B 109.2
C9 C8 H8B 109.2
H8A C8 H8B 107.9
O C9 C8 105.90(19)
O C9 C10 113.8(2)
C8 C9 C10 110.1(2)
O C9 H9 109.0
C8 C9 H9 109.0
C10 C9 H9 109.0
C11 C10 C15 119.4(3)
C11 C10 C9 119.0(2)
C15 C10 C9 121.5(2)
C10 C11 C12 120.4(3)
C10 C11 H11 119.8
C12 C11 H11 119.8
C13 C12 C11 119.9(3)
C13 C12 H12 120.0
C11 C12 H12 120.0
C14 C13 C12 119.7(3)
C14 C13 H13 120.2
C12 C13 H13 120.2
C13 C14 C15 120.8(3)
C13 C14 H14 119.6
C15 C14 H14 119.6
C14 C15 C10 119.9(3)
C14 C15 H15 120.1
C10 C15 H15 120.1
O C16 C17 110.26(19)
O C16 H16A 109.6
C17 C16 H16A 109.6
O C16 H16B 109.6
C17 C16 H16B 109.6
H16A C16 H16B 108.1
C22 C17 C18 118.8(2)
C22 C17 C16 122.5(2)
C18 C17 C16 118.7(2)
C19 C18 C17 120.8(2)
C19 C18 H18 119.6
C17 C18 H18 119.6
C18 C19 C20 119.8(2)
C18 C19 H19 120.1
C20 C19 H19 120.1
C19 C20 C21 120.1(2)
C19 C20 C23 120.5(2)
C21 C20 C23 119.3(2)
C20 C21 C22 120.0(2)
C20 C21 H21 120.0
C22 C21 H21 120.0
C17 C22 C21 120.5(2)
C17 C22 H22 119.8
C21 C22 H22 119.8
F3 C23 F1 108.6(3)
F3 C23 F2 104.5(3)
F1 C23 F2 103.3(3)
F3 C23 C20 113.2(3)
F1 C23 C20 114.1(3)
F2 C23 C20 112.3(3)
C9' O' C16' 112.04(18)
C1' N1' C7' 106.5(2)
C1' N1' C8' 126.9(2)
C7' N1' C8' 126.2(2)
C1' N2' C2' 104.3(2)
N2' C1' N1' 114.0(2)
N2' C1' H1' 123.0
N1' C1' H1' 123.0
C3' C2' N2' 130.3(3)
C3' C2' C7' 119.6(3)
N2' C2' C7' 110.1(2)
C4' C3' C2' 118.6(3)
C4' C3' H3' 120.7
C2' C3' H3' 120.7
C3' C4' C5' 121.2(3)
C3' C4' H4' 119.4
C5' C4' H4' 119.4
C6' C5' C4' 121.5(3)
C6' C5' H5' 119.2
C4' C5' H5' 119.2
C5' C6' C7' 116.5(3)
C5' C6' H6' 121.8
C7' C6' H6' 121.8
N1' C7' C6' 132.3(3)
N1' C7' C2' 105.0(2)
C6' C7' C2' 122.7(3)
N1' C8' C9' 112.1(2)
N1' C8' H8C 109.2
C9' C8' H8C 109.2
N1' C8' H8D 109.2
C9' C8' H8D 109.2
H8C C8' H8D 107.9
O' C9' C10' 113.5(2)
O' C9' C8' 105.5(2)
C10' C9' C8' 109.8(2)
O' C9' H9' 109.3
C10' C9' H9' 109.3
C8' C9' H9' 109.3
C11' C10' C15' 119.1(2)
C11' C10' C9' 120.1(2)
C15' C10' C9' 120.6(2)
C12' C11' C10' 120.5(3)
C12' C11' H11' 119.8
C10' C11' H11' 119.8
C13' C12' C11' 120.0(3)
C13' C12' H12' 120.0
C11' C12' H12' 120.0
C14' C13' C12' 120.1(3)
C14' C13' H13' 119.9
C12' C13' H13' 119.9
C13' C14' C15' 120.7(3)
C13' C14' H14' 119.7
C15' C14' H14' 119.7
C14' C15' C10' 119.5(3)
C14' C15' H15' 120.2
C10' C15' H15' 120.2
O' C16' C17' 110.20(19)
O' C16' H16C 109.6
C17' C16' H16C 109.6
O' C16' H16D 109.6
C17' C16' H16D 109.6
H16C C16' H16D 108.1
C22' C17' C18' 118.5(2)
C22' C17' C16' 122.6(2)
C18' C17' C16' 118.8(2)
C19' C18' C17' 121.3(2)
C19' C18' H18' 119.4
C17' C18' H18' 119.4
C18' C19' C20' 120.0(2)
C18' C19' H19' 120.0
C20' C19' H19' 120.0
C21' C20' C19' 119.4(2)
C21' C20' C23' 119.6(3)
C19' C20' C23' 121.0(2)
C22' C21' C20' 120.4(2)
C22' C21' H21' 119.8
C20' C21' H21' 119.8
C21' C22' C17' 120.4(2)
C21' C22' H22' 119.8
C17' C22' H22' 119.8
F3' C23' F1' 109.3(3)
F3' C23' F2' 103.3(3)
F1' C23' F2' 102.2(3)
F3' C23' C20' 114.5(3)
F1' C23' C20' 114.8(3)
F2' C23' C20' 111.3(3)

loop_
_geom_bond_atom_site_label_1
_geom_bond_atom_site_label_2
_geom_bond_distance
F1 C23 1.319(3)
F2 C23 1.334(4)
F3 C23 1.312(4)
O C9 1.424(3)
O C16 1.424(3)
N1 C1 1.362(3)
N1 C7 1.386(3)
N1 C8 1.449(3)
N2 C1 1.312(4)
N2 C2 1.398(4)
C1 H1 0.9300
C2 C3 1.389(4)
C3 C4 1.384(4)
C3 H3 0.9300
C4 C5 1.405(4)
C4 H4 0.9300
C5 H5 0.9300
C6 C5 1.383(4)
C6 H6 0.9300
C7 C2 1.407(4)
C7 C6 1.390(4)
C8 H8A 0.9700
C8 H8B 0.9700
C9 C8 1.524(3)
C9 C10 1.525(4)
C9 H9 0.9800
C10 C11 1.388(4)
C10 C15 1.389(4)
C11 C12 1.390(4)
C11 H11 0.9300
C12 C13 1.387(4)
C12 H12 0.9300
C13 H13 0.9300
C14 C13 1.375(4)
C14 H14 0.9300
C15 C14 1.388(4)
C15 H15 0.9300
C16 H16A 0.9700
C16 H16B 0.9700
C17 C16 1.502(4)
C17 C18 1.397(3)
C17 C22 1.390(4)
C18 C19 1.383(4)
C18 H18 0.9300
C19 H19 0.9300
C20 C19 1.385(4)
C20 C21 1.385(4)
C20 C23 1.494(4)
C21 H21 0.9300
C22 C21 1.390(4)
C22 H22 0.9300
F1' C23' 1.318(3)
F2' C23' 1.360(4)
F3' C23' 1.276(4)
O' C9' 1.423(3)
O' C16' 1.427(3)
N1' C1' 1.363(3)
N1' C7' 1.384(3)
N1' C8' 1.450(3)
N2' C1' 1.317(4)
N2' C2' 1.390(4)
C1' H1' 0.9300
C2' C3' 1.386(4)
C2' C7' 1.411(4)
C3' C4' 1.377(4)
C3' H3' 0.9300
C4' C5' 1.407(4)
C4' H4' 0.9300
C5' H5' 0.9300
C6' C5' 1.386(4)
C6' H6' 0.9300
C7' C6' 1.387(4)
C8' H8C 0.9700
C8' H8D 0.9700
C9' C8' 1.525(3)
C9' C10' 1.515(4)
C9' H9' 0.9800
C10' C11' 1.392(4)
C10' C15' 1.398(4)
C11' C12' 1.390(4)
C11' H11' 0.9300
C12' C13' 1.378(4)
C12' H12' 0.9300
C13' H13' 0.9300
C14' C13' 1.374(4)
C14' H14' 0.9300
C15' C14' 1.396(4)
C15' H15' 0.9300
C16' H16C 0.9700
C16' H16D 0.9700
C17' C16' 1.502(4)
C17' C22' 1.394(4)
C18' C17' 1.396(3)
C18' C19' 1.372(4)
C18' H18' 0.9300
C19' C20' 1.393(4)
C19' H19' 0.9300
C20' C23' 1.488(4)
C21' C20' 1.391(4)
C21' H21' 0.9300
C22' C21' 1.383(4)
C22' H22' 0.9300

loop_
_geom_hbond_atom_site_label_D
_geom_hbond_atom_site_label_H
_geom_hbond_atom_site_label_A
_geom_hbond_site_symmetry_A
_geom_hbond_distance_DH
_geom_hbond_distance_HA
_geom_hbond_distance_DA
_geom_hbond_angle_DHA
C1 H1 N2' 6_566 0.93 2.45 3.210(5) 139.0
C1' H1' N2 6_565 0.93 2.47 3.215(5) 137.6

loop_
_geom_torsion_atom_site_label_1
_geom_torsion_atom_site_label_2
_geom_torsion_atom_site_label_3
_geom_torsion_atom_site_label_4
_geom_torsion
C16 O C9 C8 -164.6(2)
C16 O C9 C10 74.4(3)
C9 O C16 C17 -178.3(2)
C7 N1 C1 N2 0.3(3)
C8 N1 C1 N2 175.7(2)
C1 N1 C7 C6 -179.8(3)
C8 N1 C7 C6 4.7(4)
C1 N1 C7 C2 0.0(3)
C8 N1 C7 C2 -175.6(2)
C1 N1 C8 C9 -95.0(3)
C7 N1 C8 C9 79.6(3)
C2 N2 C1 N1 -0.5(3)
C1 N2 C2 C3 -178.9(3)
C1 N2 C2 C7 0.5(3)
N2 C2 C3 C4 -179.8(3)
C7 C2 C3 C4 0.8(4)
C2 C3 C4 C5 0.0(4)
C3 C4 C5 C6 -0.7(4)
C7 C6 C5 C4 0.5(4)
N1 C7 C2 C3 179.1(2)
C6 C7 C2 C3 -1.0(4)
N1 C7 C2 N2 -0.3(3)
C6 C7 C2 N2 179.5(2)
N1 C7 C6 C5 -179.9(2)
C2 C7 C6 C5 0.4(4)
O C9 C8 N1 70.0(3)
C10 C9 C8 N1 -166.6(2)
O C9 C10 C11 -158.4(2)
O C9 C10 C15 24.8(3)
C8 C9 C10 C11 82.9(3)
C8 C9 C10 C15 -93.8(3)
C9 C10 C11 C12 -175.8(2)
C15 C10 C11 C12 1.0(4)
C9 C10 C15 C14 176.2(2)
C11 C10 C15 C14 -0.5(4)
C10 C11 C12 C13 -0.8(4)
C11 C12 C13 C14 0.0(4)
C15 C14 C13 C12 0.5(4)
C10 C15 C14 C13 -0.3(4)
C22 C17 C16 O -13.1(4)
C18 C17 C16 O 168.3(2)
C22 C17 C18 C19 0.8(4)
C16 C17 C18 C19 179.5(2)
C18 C17 C22 C21 -1.2(4)
C16 C17 C22 C21 -179.9(2)
C17 C18 C19 C20 -0.2(4)
C21 C20 C19 C18 0.1(4)
C23 C20 C19 C18 -179.2(3)
C19 C20 C21 C22 -0.5(4)
C23 C20 C21 C22 178.8(3)
C19 C20 C23 F1 -0.6(4)
C21 C20 C23 F1 -179.9(3)
C19 C20 C23 F2 116.5(3)
C21 C20 C23 F2 -62.8(4)
C19 C20 C23 F3 -125.4(3)
C21 C20 C23 F3 55.3(4)
C17 C22 C21 C20 1.1(4)
C16' O' C9' C10' -72.8(3)
C16' O' C9' C8' 167.0(2)
C9' O' C16' C17' 174.7(2)
C7' N1' C1' N2' -0.7(3)
C8' N1' C1' N2' -174.4(2)
C1' N1' C7' C6' -178.4(3)
C8' N1' C7' C6' -4.7(4)
C1' N1' C7' C2' 0.3(3)
C8' N1' C7' C2' 174.1(2)
C1' N1' C8' C9' 94.8(3)
C7' N1' C8' C9' -77.7(3)
C2' N2' C1' N1' 0.8(3)
C1' N2' C2' C3' 178.9(3)
C1' N2' C2' C7' -0.6(3)
N2' C2' C3' C4' -178.6(3)
C7' C2' C3' C4' 0.8(4)
C3' C2' C7' N1' -179.4(2)
N2' C2' C7' N1' 0.1(3)
C3' C2' C7' C6' -0.5(4)
N2' C2' C7' C6' 179.0(2)
C2' C3' C4' C5' -0.6(4)
C3' C4' C5' C6' 0.0(5)
C7' C6' C5' C4' 0.4(4)
N1' C7' C6' C5' 178.4(3)
C2' C7' C6' C5' -0.1(4)
O' C9' C8' N1' -68.2(3)
C10' C9' C8' N1' 169.3(2)
O' C9' C10' C11' 148.2(2)
C8' C9' C10' C11' -94.0(3)
O' C9' C10' C15' -36.1(3)
C8' C9' C10' C15' 81.6(3)
C15' C10' C11' C12' -0.5(4)
C9' C10' C11' C12' 175.3(2)
C11' C10' C15' C14' -0.3(4)
C9' C10' C15' C14' -176.0(2)
C10' C11' C12' C13' 0.8(4)
C11' C12' C13' C14' -0.3(4)
C15' C14' C13' C12' -0.5(4)
C10' C15' C14' C13' 0.8(4)
C22' C17' C16' O' 5.4(3)
C18' C17' C16' O' -175.0(2)
C18' C17' C22' C21' 0.6(4)
C16' C17' C22' C21' -179.7(2)
C19' C18' C17' C22' -0.2(4)
C19' C18' C17' C16' -179.8(2)
C17' C18' C19' C20' -0.4(4)
C18' C19' C20' C21' 0.4(4)
C18' C19' C20' C23' 179.3(3)
C21' C20' C23' F3' -55.0(5)
C19' C20' C23' F3' 126.2(4)
C21' C20' C23' F1' 177.3(3)
C19' C20' C23' F1' -1.5(5)
C21' C20' C23' F2' 61.8(4)
C19' C20' C23' F2' -117.0(3)
C22' C21' C20' C19' 0.0(4)
C22' C21' C20' C23' -178.8(3)
C17' C22' C21' C20' -0.6(4)

loop_
_cod_related_entry_id
_cod_related_entry_database
_cod_related_entry_code
1 ChemSpider 20560643
